data_7119730
loop_
_publ_author_name
'Wei, Na'
'Zuo, Rong-Xia'
'Zhang, Yu-Yang'
'Han, Zheng-Bo'
'Gu, Xue-Jun'

_publ_section_title
;
 Robust high-connected rare-earth MOFs as efficient heterogeneous
 catalysts for CO2 conversion.
;
_journal_issue 22
_journal_name_full 'Chemical communications (Cambridge, England)'
_journal_page_first 3224
_journal_page_last 3227
_journal_paper_doi 10.1039/c7cc00363c
_journal_volume 53
_journal_year 2017
_chemical_formula_sum 'C27 H16 Er3 O19'
_chemical_formula_weight 1146.18
_space_group_crystal_system hexagonal
_space_group_IT_number 176
_space_group_name_Hall '-P 6c'
_space_group_name_H-M_alt 'P 63/m'
_symmetry_space_group_name_Hall '-P 6c'
_symmetry_space_group_name_H-M 'P 63/m'
_atom_sites_solution_hydrogens geom
_audit_creation_method SHELXL-2014/7
_audit_update_record
;
2017-01-01 deposited with the CCDC.
2017-02-23 downloaded from the CCDC.
;
_cell_angle_alpha 90
_cell_angle_beta 90
_cell_angle_gamma 120
_cell_formula_units_Z 2
_cell_length_a 10.2846(2)
_cell_length_b 10.2846(2)
_cell_length_c 20.0277(5)
_cell_measurement_reflns_used 2169
_cell_measurement_temperature 100(2)
_cell_measurement_theta_max 65.325
_cell_measurement_theta_min 3.789
_cell_volume 1834.58(7)
_computing_structure_refinement 'SHELXL-2014/7 (Sheldrick, 2014)'
_diffrn_ambient_temperature 100(2)
_diffrn_measured_fraction_theta_full 0.999
_diffrn_measured_fraction_theta_max 0.993
_diffrn_measurement_device_type SuperNova
_diffrn_radiation_type CuK\a
_diffrn_radiation_wavelength 1.54184
_diffrn_reflns_av_R_equivalents 0.0510
_diffrn_reflns_av_unetI/netI 0.0377
_diffrn_reflns_Laue_measured_fraction_full 0.999
_diffrn_reflns_Laue_measured_fraction_max 0.993
_diffrn_reflns_limit_h_max 12
_diffrn_reflns_limit_h_min -11
_diffrn_reflns_limit_k_max 12
_diffrn_reflns_limit_k_min -10
_diffrn_reflns_limit_l_max 24
_diffrn_reflns_limit_l_min -22
_diffrn_reflns_number 4248
_diffrn_reflns_point_group_measured_fraction_full 0.999
_diffrn_reflns_point_group_measured_fraction_max 0.993
_diffrn_reflns_theta_full 67.684
_diffrn_reflns_theta_max 73.031
_diffrn_reflns_theta_min 4.415
_exptl_absorpt_coefficient_mu 12.903
_exptl_absorpt_correction_T_max 0.789
_exptl_absorpt_correction_T_min 0.722
_exptl_absorpt_correction_type multi-scan
_exptl_crystal_colour colorless
_exptl_crystal_density_diffrn 2.053
_exptl_crystal_description block
_exptl_crystal_F_000 1064
_exptl_crystal_size_max 0.346
_exptl_crystal_size_mid 0.326
_exptl_crystal_size_min 0.218
_refine_diff_density_max 5.007
_refine_diff_density_min -2.079
_refine_diff_density_rms 0.374
_refine_ls_extinction_method none
_refine_ls_goodness_of_fit_ref 1.194
_refine_ls_hydrogen_treatment constr
_refine_ls_matrix_type full
_refine_ls_number_parameters 71
_refine_ls_number_reflns 1260
_refine_ls_number_restraints 0
_refine_ls_restrained_S_all 1.194
_refine_ls_R_factor_all 0.0859
_refine_ls_R_factor_gt 0.0781
_refine_ls_shift/su_max 0.000
_refine_ls_shift/su_mean 0.000
_refine_ls_structure_factor_coef Fsqd
_refine_ls_weighting_details 'w=1/[\s^2^(Fo^2^)+(0.1008P)^2^+51.2776P] where P=(Fo^2^+2Fc^2^)/3'
_refine_ls_weighting_scheme calc
_refine_ls_wR_factor_gt 0.2205
_refine_ls_wR_factor_ref 0.2266
_reflns_Friedel_coverage 0.000
_reflns_number_gt 1115
_reflns_number_total 1260
_reflns_threshold_expression 'I > 2\s(I)'
_cod_data_source_file c7cc00363c2.cif
_cod_data_source_block 1
_cod_depositor_comments 'Adding full bibliography for 7119730--7119731.cif.'
_cod_original_cell_volume 1834.58(8)
_cod_database_code 7119730
_shelx_shelxl_version_number 2014/7
_shelx_space_group_comment
;
The symmetry employed for this shelxl refinement is uniquely defined
by the following loop, which should always be used as a source of
symmetry information in preference to the above space-group names.
They are only intended as comments.
;
_shelx_estimated_absorpt_t_min 0.095
_shelx_estimated_absorpt_t_max 0.165

loop_
_space_group_symop_operation_xyz
'x, y, z'
'x-y, x, z+1/2'
'-y, x-y, z'
'-x, -y, z+1/2'
'-x+y, -x, z'
'y, -x+y, z+1/2'
'-x, -y, -z'
'-x+y, -x, -z-1/2'
'y, -x+y, -z'
'x, y, -z-1/2'
'x-y, x, -z'
'-y, x-y, -z-1/2'

loop_
_atom_site_label
_atom_site_type_symbol
_atom_site_fract_x
_atom_site_fract_y
_atom_site_fract_z
_atom_site_U_iso_or_equiv
_atom_site_adp_type
_atom_site_occupancy
_atom_site_site_symmetry_order
_atom_site_calc_flag
_atom_site_refinement_flags_posn
_atom_site_refinement_flags_adp
_atom_site_refinement_flags_occupancy
Er1 Er 0.74683(11) 0.58530(11) 0.7500 0.0222(4) Uani 1 2 d S T P
O1 O 0.5426(13) 0.4961(17) 0.6811(5) 0.052(3) Uani 1 1 d . . .
O2 O 0.4379(14) 0.2625(14) 0.6454(6) 0.052(3) Uani 1 1 d . . .
O4 O 0.734(5) 0.792(5) 0.7500 0.151(14) Uiso 1 2 d S . P
O5 O 0.9916(18) 0.7729(19) 0.7500 0.056(5) Uani 1 2 d S T P
C1 C 0.4898(15) 0.3964(18) 0.6354(7) 0.031(3) Uani 1 1 d . . .
C2 C 0.4951(15) 0.4516(16) 0.5650(6) 0.028(3) Uani 1 1 d . . .
C3 C 0.4513(19) 0.3507(17) 0.5132(7) 0.036(3) Uani 1 1 d . . .
H3A H 0.4168 0.2477 0.5219 0.043 Uiso 1 1 calc R U .
C4 C 0.458(2) 0.3997(18) 0.4481(7) 0.039(4) Uani 1 1 d . . .
H4A H 0.4292 0.3302 0.4123 0.046 Uiso 1 1 calc R U .
O3 O 0.6667 0.3333 0.7500 0.000(3) Uiso 1 6 d S . P

loop_
_atom_site_aniso_label
_atom_site_aniso_U_11
_atom_site_aniso_U_22
_atom_site_aniso_U_33
_atom_site_aniso_U_23
_atom_site_aniso_U_13
_atom_site_aniso_U_12
Er1 0.0213(6) 0.0201(6) 0.0147(6) 0.000 0.000 0.0024(4)
O1 0.052(7) 0.111(11) 0.012(5) -0.005(6) -0.005(4) 0.055(7)
O2 0.057(7) 0.067(8) 0.042(7) 0.035(6) 0.011(6) 0.039(6)
O5 0.032(8) 0.040(9) 0.064(12) 0.000 0.000 -0.006(7)
C1 0.035(7) 0.062(10) 0.012(6) 0.014(6) 0.004(5) 0.036(7)
C2 0.032(7) 0.039(7) 0.016(6) 0.005(5) -0.003(5) 0.021(6)
C3 0.061(9) 0.033(7) 0.018(7) 0.008(6) -0.001(6) 0.027(7)
C4 0.065(10) 0.046(9) 0.015(6) -0.003(6) -0.007(7) 0.035(8)

loop_
_atom_type_symbol
_atom_type_description
_atom_type_scat_dispersion_real
_atom_type_scat_dispersion_imag
_atom_type_scat_source
C C 0.0181 0.0091 'International Tables Vol C Tables 4.2.6.8 and 6.1.1.4'
H H 0.0000 0.0000 'International Tables Vol C Tables 4.2.6.8 and 6.1.1.4'
N N 0.0311 0.0180 'International Tables Vol C Tables 4.2.6.8 and 6.1.1.4'
O O 0.0492 0.0322 'International Tables Vol C Tables 4.2.6.8 and 6.1.1.4'
Er Er -9.4367 3.9380 'International Tables Vol C Tables 4.2.6.8 and 6.1.1.4'

loop_
_geom_angle_atom_site_label_1
_geom_angle_atom_site_label_2
_geom_angle_atom_site_label_3
_geom_angle
_geom_angle_site_symmetry_1
_geom_angle_site_symmetry_3
O4 Er1 O5 76.0(12) . .
O4 Er1 O1 84.2(9) . 10_557
O5 Er1 O1 138.0(4) . 10_557
O4 Er1 O1 84.2(9) . .
O5 Er1 O1 138.0(4) . .
O1 Er1 O1 74.2(5) 10_557 .
O4 Er1 O3 158.8(11) . .
O5 Er1 O3 125.2(5) . .
O1 Er1 O3 78.9(4) 10_557 .
O1 Er1 O3 78.9(4) . .
O4 Er1 O2 107.1(5) . 8_667
O5 Er1 O2 78.1(4) . 8_667
O1 Er1 O2 72.9(4) 10_557 8_667
O1 Er1 O2 143.7(5) . 8_667
O3 Er1 O2 80.2(3) . 8_667
O4 Er1 O2 107.1(5) . 5_665
O5 Er1 O2 78.1(4) . 5_665
O1 Er1 O2 143.7(5) 10_557 5_665
O1 Er1 O2 72.9(4) . 5_665
O3 Er1 O2 80.2(3) . 5_665
O2 Er1 O2 131.6(7) 8_667 5_665
C1 O1 Er1 133.8(9) . .
C1 O2 Er1 123.3(11) . 3_655
O2 C1 O1 124.0(13) . .
O2 C1 C2 119.4(14) . .
O1 C1 C2 116.5(13) . .
C3 C2 C4 119.6(12) . 7_666
C3 C2 C1 119.0(13) . .
C4 C2 C1 121.4(13) 7_666 .
C2 C3 C4 119.8(14) . .
C2 C3 H3A 120.1 . .
C4 C3 H3A 120.1 . .
C2 C4 C3 120.6(14) 7_666 .
C2 C4 H4A 119.7 7_666 .
C3 C4 H4A 119.7 . .
Er1 O3 Er1 120.0 8_667 3_655
Er1 O3 Er1 119.999(1) 8_667 .
Er1 O3 Er1 120.0 3_655 .

loop_
_geom_bond_atom_site_label_1
_geom_bond_atom_site_label_2
_geom_bond_distance
_geom_bond_site_symmetry_2
Er1 O4 2.20(4) .
Er1 O5 2.281(15) .
Er1 O1 2.287(11) 10_557
Er1 O1 2.287(11) .
Er1 O3 2.2931(10) .
Er1 O2 2.297(11) 8_667
Er1 O2 2.297(11) 5_665
O1 C1 1.28(2) .
O2 C1 1.220(19) .
O2 Er1 2.297(11) 3_655
C1 C2 1.510(17) .
C2 C3 1.37(2) .
C2 C4 1.38(2) 7_666
C3 C4 1.388(19) .
C3 H3A 0.9500 .
C4 C2 1.38(2) 7_666
C4 H4A 0.9500 .
O3 Er1 2.2931(10) 8_667
O3 Er1 2.2931(10) 3_655
